data_7020578
loop_
_publ_author_name
'Jones, Michael W.'
'Baldwin, Jack E.'
'Cowley, Andrew R.'
'Dilworth, Jonathan R.'
'Karpov, Alexei'
'Smiljanic, Nicolas'
'Thompson, Amber L.'
'Adlington, Robert M.'

_publ_section_title
;
 Synthesis of new bulky bis(pyrazolyl)methane carboxylate
 (heteroscorpionate) ligands and their complexes with iron, manganese and
 nickel.
;
_journal_issue 46
_journal_name_full 'Dalton transactions (Cambridge, England : 2003)'
_journal_page_first 14068
_journal_page_last 14086
_journal_paper_doi 10.1039/c2dt31859h
_journal_volume 41
_journal_year 2012
_chemical_formula_moiety 'C72 H62 Fe N8 O12 '
_chemical_formula_sum 'C72 H62 Fe N8 O12'
_chemical_formula_weight 1287.18
_chemical_melting_point ?
_space_group_IT_number 2
_symmetry_cell_setting triclinic
_symmetry_space_group_name_Hall '-P 1'
_symmetry_space_group_name_H-M 'P -1'
_atom_sites_solution_hydrogens geom
_atom_sites_solution_primary direct
_audit_creation_date 10-05-18
_audit_creation_method CRYSTALS_ver_14.06
_cell_angle_alpha 110.506(6)
_cell_angle_beta 111.012(8)
_cell_angle_gamma 99.483(8)
_cell_formula_units_Z 1
_cell_length_a 11.167(2)
_cell_length_b 12.168(2)
_cell_length_c 13.514(2)
_cell_measurement_reflns_used 4602
_cell_measurement_temperature 150
_cell_measurement_theta_max 27
_cell_measurement_theta_min 5
_cell_volume 1514.4(5)
_computing_cell_refinement 'DENZO/SCALEPACK (Otwinowski & Minor, 1997)'
_computing_data_collection 'COLLECT (Nonius, 2001).'
_computing_data_reduction 'DENZO/SCALEPACK (Otwinowski & Minor, 1997)'
_computing_molecular_graphics 'CAMERON (Watkin et al., 1996)'
_computing_publication_material 'CRYSTALS (Betteridge et al., 2003)'
_computing_structure_refinement 'CRYSTALS (Betteridge et al., 2003)'
_computing_structure_solution 'SIR92 (Altomare et al., 1994)'
_diffrn_ambient_temperature 150
_diffrn_measured_fraction_theta_full 0.909
_diffrn_measured_fraction_theta_max 0.861
_diffrn_measurement_device Area
_diffrn_measurement_device_type 'Nonius KappaCCD'
_diffrn_measurement_method \w
_diffrn_radiation_monochromator graphite
_diffrn_radiation_type 'Mo K\a'
_diffrn_radiation_wavelength 0.71073
_diffrn_reflns_av_R_equivalents 0.096
_diffrn_reflns_limit_h_max 14
_diffrn_reflns_limit_h_min -14
_diffrn_reflns_limit_k_max 15
_diffrn_reflns_limit_k_min -15
_diffrn_reflns_limit_l_max 17
_diffrn_reflns_limit_l_min -17
_diffrn_reflns_number 18323
_diffrn_reflns_theta_full 25.135
_diffrn_reflns_theta_max 27.621
_diffrn_reflns_theta_min 5.125
_diffrn_standards_number 0
_exptl_absorpt_coefficient_mu 0.324
_exptl_absorpt_correction_T_max 0.94
_exptl_absorpt_correction_T_min 0.76
_exptl_absorpt_correction_type multi-scan
_exptl_absorpt_process_details 'DENZO/SCALEPACK (Otwinowski & Minor, 1997)'
_exptl_crystal_colour clear_intense_green
_exptl_crystal_density_diffrn 1.411
_exptl_crystal_density_meas ?
_exptl_crystal_density_method 'not measured'
_exptl_crystal_description block
_exptl_crystal_F_000 672
_exptl_crystal_size_max 0.21
_exptl_crystal_size_mid 0.20
_exptl_crystal_size_min 0.19
_refine_diff_density_max 1.20
_refine_diff_density_min -0.90
_refine_ls_extinction_method None
_refine_ls_goodness_of_fit_ref 1.0060
_refine_ls_hydrogen_treatment none
_refine_ls_matrix_type full
_refine_ls_number_parameters 421
_refine_ls_number_reflns 3974
_refine_ls_number_restraints 0
_refine_ls_R_factor_all 0.1795
_refine_ls_R_factor_gt 0.1458
_refine_ls_shift/su_max 0.0002281
_refine_ls_shift/su_mean 0.0000508
_refine_ls_structure_factor_coef Fsqd
_refine_ls_weighting_details
;
Method, part 1, Chebychev polynomial, (Watkin, 1994, Prince, 1982)
[weight] = 1.0/[A~0~*T~0~(x)+A~1~*T~1~(x) ... +A~n-1~]*T~n-1~(x)]
where A~i~ are the Chebychev coefficients listed below and x= Fcalc/Fmax
Method = Robust Weighting (Prince, 1982)
W = [weight] * [1-(deltaF/6*sigmaF)^2^]^2^
A~i~ are:
68.3 106. 65.7 27.8 6.62
;
_refine_ls_weighting_scheme calc
_refine_ls_wR_factor_all 0.3122
_refine_ls_wR_factor_gt 0.2998
_refine_ls_wR_factor_ref 0.3120
_reflns_limit_h_max 13
_reflns_limit_h_min -14
_reflns_limit_k_max 14
_reflns_limit_k_min -15
_reflns_limit_l_max 17
_reflns_limit_l_min 0
_reflns_number_gt 2949
_reflns_number_total 6073
_reflns_threshold_expression I>2.0\s(I)
_oxford_diffrn_Wilson_B_factor 2.39
_oxford_diffrn_Wilson_scale 11.08
_oxford_refine_ls_r_factor_ref 0.1793
_oxford_refine_ls_scale 0.433(2)
_oxford_reflns_number_all 3978
_oxford_reflns_threshold_expression_ref I>-3.0\s(I)
_oxford_structure_analysis_title 6266-MJ2/5-3
_cod_data_source_file c2dt31859h.txt
_cod_data_source_block 17
_cod_depositor_comments
;
The following automatic conversions were performed:

'_chemical_melting_point' value 'not measured' was changed to '?' -
the value is undefined or not given.

'_symmetry_cell_setting' value
'Triclinic' changed to 'triclinic' according to
/home/saulius/struct/CIF-dictionaries/cif_core.dic dictionary named
'cif_core.dic' version 2.4.2 from 2011-04-26.

Automatic conversion script
Id: cif_fix_values 1891 2012-01-12 08:04:46Z andrius 

The following automatic conversions were performed:

'_exptl_crystal_density_meas' value 'not measured' was changed to '?'
- the value is perceived as not measured.

Automatic conversion script
Id: cif_fix_values 3008 2015-01-20 13:52:24Z robertas 
;
_cod_original_sg_symbol_H-M 'P -1 '
_cod_original_formula_sum 'C72 H62 Fe N8 O12 '
_cod_database_code 7020578

loop_
_symmetry_equiv_pos_as_xyz
x,y,z
-x,-y,-z

loop_
_atom_site_label
_atom_site_type_symbol
_atom_site_fract_x
_atom_site_fract_y
_atom_site_fract_z
_atom_site_U_iso_or_equiv
_atom_site_occupancy
_atom_site_adp_type
_atom_site_refinement_flags_posn
Fe1 Fe 0.0000 0.0000 0.0000 0.0423 1.0000 Uani S
O2 O 0.0501(7) 0.0916(6) -0.0847(6) 0.0449 1.0000 Uani .
C3 C 0.0416(12) 0.0356(10) -0.1875(10) 0.0444 1.0000 Uani .
O4 O 0.0888(8) 0.0849(7) -0.2380(7) 0.0563 1.0000 Uani .
C5 C -0.0466(11) -0.1016(10) -0.2596(10) 0.0429 1.0000 Uani .
N6 N -0.1804(9) -0.1220(8) -0.2684(7) 0.0422 1.0000 Uani .
N7 N -0.1986(8) -0.1136(8) -0.1702(7) 0.0401 1.0000 Uani .
C8 C -0.3334(11) -0.1533(9) -0.2094(9) 0.0433 1.0000 Uani .
C9 C -0.3966(11) -0.1767(10) -0.1380(9) 0.0454 1.0000 Uani .
C10 C -0.5154(10) -0.1469(9) -0.1406(9) 0.0375 1.0000 Uani .
O11 O -0.5497(8) -0.0750(7) -0.1985(7) 0.0534 1.0000 Uani .
C12 C -0.6646(12) -0.0378(11) -0.1980(10) 0.0550 1.0000 Uani .
C13 C -0.5823(13) -0.1853(11) -0.0872(9) 0.0516 1.0000 Uani .
C14 C -0.5370(12) -0.2570(11) -0.0302(10) 0.0551 1.0000 Uani .
C15 C -0.4253(13) -0.2865(11) -0.0246(11) 0.0523 1.0000 Uani .
C16 C -0.3543(12) -0.2466(10) -0.0772(9) 0.0496 1.0000 Uani .
C17 C -0.4027(12) -0.1831(10) -0.3335(10) 0.0515 1.0000 Uani .
C18 C -0.3045(11) -0.1655(10) -0.3669(9) 0.0402 1.0000 Uani .
C19 C -0.3127(11) -0.1871(10) -0.4829(8) 0.0429 1.0000 Uani .
C20 C -0.2262(13) -0.0994(12) -0.4944(11) 0.0589 1.0000 Uani .
C21 C -0.2292(14) -0.1255(13) -0.6080(10) 0.0592 1.0000 Uani .
C22 C -0.3213(15) -0.2333(12) -0.7027(11) 0.0647 1.0000 Uani .
C23 C -0.4066(14) -0.3211(14) -0.6953(10) 0.0658 1.0000 Uani .
C24 C -0.4039(11) -0.2961(10) -0.5852(9) 0.0473 1.0000 Uani .
O25 O -0.4879(8) -0.3784(7) -0.5678(7) 0.0589 1.0000 Uani .
C26 C -0.5699(13) -0.4967(12) -0.6638(12) 0.0705 1.0000 Uani .
N27 N 0.0165(9) -0.1802(8) -0.2123(7) 0.0420 1.0000 Uani .
N28 N 0.0689(9) -0.1437(9) -0.0945(8) 0.0488 1.0000 Uani .
C29 C 0.0847(12) -0.2445(11) -0.0769(10) 0.0483 1.0000 Uani .
C30 C 0.0355(11) -0.3470(10) -0.1888(10) 0.0475 1.0000 Uani .
C31 C -0.0107(11) -0.3050(10) -0.2756(10) 0.0445 1.0000 Uani .
C32 C -0.0785(11) -0.3756(10) -0.4025(10) 0.0431 1.0000 Uani .
C33 C -0.0489(11) -0.3440(9) -0.4816(10) 0.0462 1.0000 Uani .
O34 O 0.0590(8) -0.2372(7) -0.4333(7) 0.0553 1.0000 Uani .
C35 C 0.1054(15) -0.2078(12) -0.5102(11) 0.0654 1.0000 Uani .
C36 C -0.1235(12) -0.4183(11) -0.6029(9) 0.0520 1.0000 Uani .
C37 C -0.2228(13) -0.5250(12) -0.6457(11) 0.0600 1.0000 Uani .
C38 C -0.2497(12) -0.5622(11) -0.5701(12) 0.0648 1.0000 Uani .
C39 C -0.1851(12) -0.4897(11) -0.4496(11) 0.0585 1.0000 Uani .
C40 C 0.1431(13) -0.2372(11) 0.0411(10) 0.0502 1.0000 Uani .
C41 C 0.2727(12) -0.1519(11) 0.1256(10) 0.0526 1.0000 Uani .
C42 C 0.3312(13) -0.1444(12) 0.2396(11) 0.0603 1.0000 Uani .
C43 C 0.2565(14) -0.2165(12) 0.2706(12) 0.0660 1.0000 Uani .
C44 C 0.1253(13) -0.2964(12) 0.1897(11) 0.0580 1.0000 Uani .
C45 C 0.0692(12) -0.3051(11) 0.0776(11) 0.0568 1.0000 Uani .
O46 O -0.0578(9) -0.3831(8) -0.0086(7) 0.0605 1.0000 Uani .
C47 C -0.1483(14) -0.4257(14) 0.0324(14) 0.0739 1.0000 Uani .
H51 H -0.0542 -0.1282 -0.3399 0.0534 1.0000 Uiso R
H121 H -0.6817 0.0060 -0.2457 0.0841 1.0000 Uiso R
H123 H -0.7438 -0.1093 -0.2313 0.0840 1.0000 Uiso R
H122 H -0.6465 0.0160 -0.1192 0.0841 1.0000 Uiso R
H131 H -0.6596 -0.1642 -0.0898 0.0591 1.0000 Uiso R
H141 H -0.5860 -0.2847 0.0049 0.0633 1.0000 Uiso R
H151 H -0.3938 -0.3328 0.0151 0.0591 1.0000 Uiso R
H161 H -0.2767 -0.2671 -0.0731 0.0513 1.0000 Uiso R
H171 H -0.4971 -0.2093 -0.3799 0.0521 1.0000 Uiso R
H201 H -0.1658 -0.0247 -0.4278 0.0640 1.0000 Uiso R
H211 H -0.1695 -0.0697 -0.6155 0.0713 1.0000 Uiso R
H221 H -0.3242 -0.2490 -0.7766 0.0771 1.0000 Uiso R
H231 H -0.4685 -0.3953 -0.7625 0.0740 1.0000 Uiso R
H261 H -0.6162 -0.5461 -0.6383 0.1021 1.0000 Uiso R
H262 H -0.6353 -0.4879 -0.7277 0.1021 1.0000 Uiso R
H263 H -0.5135 -0.5376 -0.6912 0.1020 1.0000 Uiso R
H301 H 0.0339 -0.4284 -0.2017 0.0542 1.0000 Uiso R
H352 H 0.1916 -0.1415 -0.4631 0.0990 1.0000 Uiso R
H351 H 0.1151 -0.2799 -0.5624 0.0990 1.0000 Uiso R
H353 H 0.0396 -0.1807 -0.5562 0.0990 1.0000 Uiso R
H361 H -0.1025 -0.3943 -0.6548 0.0722 1.0000 Uiso R
H371 H -0.2752 -0.5727 -0.7271 0.0731 1.0000 Uiso R
H381 H -0.3139 -0.6399 -0.5998 0.0752 1.0000 Uiso R
H391 H -0.2084 -0.5149 -0.3990 0.0691 1.0000 Uiso R
H411 H 0.3201 -0.1001 0.1048 0.0601 1.0000 Uiso R
H421 H 0.4200 -0.0913 0.2934 0.0733 1.0000 Uiso R
H431 H 0.2937 -0.2123 0.3462 0.0812 1.0000 Uiso R
H441 H 0.0740 -0.3426 0.2118 0.0703 1.0000 Uiso R
H471 H -0.2374 -0.4686 -0.0340 0.1122 1.0000 Uiso R
H472 H -0.1170 -0.4816 0.0638 0.1119 1.0000 Uiso R
H473 H -0.1503 -0.3558 0.0933 0.1121 1.0000 Uiso R

loop_
_atom_site_aniso_label
_atom_site_aniso_U_11
_atom_site_aniso_U_22
_atom_site_aniso_U_33
_atom_site_aniso_U_23
_atom_site_aniso_U_13
_atom_site_aniso_U_12
Fe1 0.0417(15) 0.0413(14) 0.0346(13) 0.0054(10) 0.0202(12) 0.0101(11)
O2 0.037(4) 0.037(4) 0.041(4) 0.003(3) 0.015(4) 0.005(3)
C3 0.054(7) 0.041(7) 0.042(7) 0.018(6) 0.024(6) 0.020(6)
O4 0.063(6) 0.045(5) 0.051(5) 0.009(4) 0.032(4) 0.005(4)
C5 0.051(7) 0.041(6) 0.042(6) 0.016(5) 0.031(6) 0.010(6)
N6 0.044(6) 0.043(5) 0.040(5) 0.013(4) 0.024(5) 0.016(5)
N7 0.030(5) 0.041(5) 0.042(5) 0.007(4) 0.021(4) 0.006(4)
C8 0.045(7) 0.031(6) 0.039(6) 0.002(5) 0.019(6) 0.006(5)
C9 0.048(7) 0.036(6) 0.026(5) -0.007(5) 0.015(5) 0.000(5)
C10 0.026(6) 0.033(6) 0.031(5) -0.001(5) 0.007(5) 0.005(5)
O11 0.046(5) 0.047(5) 0.053(5) 0.011(4) 0.022(4) 0.010(4)
C12 0.053(8) 0.056(8) 0.051(7) 0.017(6) 0.026(6) 0.017(6)
C13 0.063(8) 0.053(7) 0.030(6) 0.012(6) 0.022(6) 0.013(6)
C14 0.049(8) 0.053(7) 0.044(7) 0.002(6) 0.029(6) -0.001(6)
C15 0.066(8) 0.055(7) 0.062(8) 0.032(6) 0.045(7) 0.031(7)
C16 0.048(7) 0.047(7) 0.039(6) 0.008(6) 0.016(6) 0.012(6)
C17 0.043(7) 0.046(7) 0.042(7) 0.005(5) 0.012(6) 0.006(6)
C18 0.041(7) 0.039(6) 0.036(6) 0.012(5) 0.016(6) 0.015(5)
C19 0.042(7) 0.050(7) 0.025(6) 0.007(5) 0.014(5) 0.009(6)
C20 0.062(8) 0.053(7) 0.048(7) 0.014(6) 0.026(7) 0.003(7)
C21 0.073(9) 0.071(9) 0.043(7) 0.025(7) 0.034(7) 0.026(7)
C22 0.088(10) 0.067(9) 0.042(7) 0.017(7) 0.041(8) 0.021(8)
C23 0.061(9) 0.083(10) 0.039(7) 0.007(7) 0.027(7) 0.026(8)
C24 0.043(7) 0.046(7) 0.038(6) 0.012(5) 0.013(5) 0.006(6)
O25 0.061(5) 0.050(5) 0.047(5) 0.006(4) 0.026(4) 0.005(4)
C26 0.049(8) 0.068(9) 0.066(8) 0.006(7) 0.025(7) 0.009(7)
N27 0.040(5) 0.045(6) 0.040(5) 0.012(5) 0.025(4) 0.012(4)
N28 0.043(6) 0.054(6) 0.039(6) 0.008(5) 0.022(5) 0.012(5)
C29 0.056(8) 0.046(7) 0.059(8) 0.026(6) 0.038(7) 0.019(6)
C30 0.050(7) 0.033(6) 0.060(8) 0.021(6) 0.028(6) 0.009(6)
C31 0.040(7) 0.032(6) 0.052(7) 0.005(6) 0.026(6) 0.010(5)
C32 0.036(7) 0.033(6) 0.049(7) 0.006(5) 0.021(6) 0.010(5)
C33 0.041(7) 0.028(6) 0.053(7) 0.006(5) 0.020(6) 0.002(5)
O34 0.052(5) 0.048(5) 0.056(5) 0.011(4) 0.030(4) 0.009(4)
C35 0.082(10) 0.065(8) 0.068(9) 0.026(7) 0.056(8) 0.025(7)
C36 0.050(8) 0.049(7) 0.032(6) -0.002(6) 0.012(6) 0.014(6)
C37 0.054(8) 0.055(8) 0.039(7) 0.002(6) 0.011(6) 0.007(7)
C38 0.026(7) 0.041(7) 0.080(10) -0.001(7) 0.011(7) -0.010(5)
C39 0.045(7) 0.049(7) 0.058(8) 0.002(6) 0.022(7) 0.012(6)
C40 0.062(8) 0.047(7) 0.043(7) 0.017(6) 0.030(7) 0.014(6)
C41 0.052(8) 0.059(8) 0.051(7) 0.019(6) 0.030(7) 0.026(7)
C42 0.048(8) 0.071(9) 0.052(8) 0.020(7) 0.018(7) 0.021(7)
C43 0.065(9) 0.062(8) 0.050(8) 0.013(7) 0.020(7) 0.012(7)
C44 0.052(8) 0.068(8) 0.063(9) 0.029(7) 0.034(7) 0.024(7)
C45 0.044(8) 0.049(7) 0.053(8) 0.005(6) 0.014(7) 0.013(6)
O46 0.057(6) 0.062(5) 0.062(5) 0.026(5) 0.029(5) 0.015(5)
C47 0.053(9) 0.085(10) 0.091(10) 0.040(9) 0.041(8) 0.021(8)

loop_
_atom_type_symbol
_atom_type_scat_dispersion_real
_atom_type_scat_dispersion_imag
_atom_type_scat_Cromer_Mann_a1
_atom_type_scat_Cromer_Mann_b1
_atom_type_scat_Cromer_Mann_a2
_atom_type_scat_Cromer_Mann_b2
_atom_type_scat_Cromer_Mann_a3
_atom_type_scat_Cromer_Mann_b3
_atom_type_scat_Cromer_Mann_a4
_atom_type_scat_Cromer_Mann_b4
_atom_type_scat_Cromer_Mann_c
_atom_type_scat_source
C 0.0033 0.0016 2.3100 20.8439 1.0200 10.2075 1.5886 0.5687 0.8650 51.6512 0.2156 'International Tables Vol C 4.2.6.8 and 6.1.1.4'
H 0.0000 0.0000 0.4930 10.5109 0.3229 26.1257 0.1402 3.1424 0.0408 57.7998 0.0030 'International Tables Vol C 4.2.6.8 and 6.1.1.4'
N 0.0061 0.0033 12.2126 0.0057 3.1322 9.8933 2.0125 28.9975 1.1663 0.5826 -11.5290 'International Tables Vol C 4.2.6.8 and 6.1.1.4'
O 0.0106 0.0060 3.0485 13.2771 2.2868 5.7011 1.5463 0.3239 0.8670 32.9089 0.2508 'International Tables Vol C 4.2.6.8 and 6.1.1.4'
Fe 0.3463 0.8444 11.7695 4.7611 7.3573 0.3072 3.5222 15.3535 2.3045 76.8805 1.0369 'International Tables Vol C 4.2.6.8 and 6.1.1.4'
B 0.0013 0.0007 2.0545 23.2185 1.3326 1.0210 1.0979 60.3498 0.7068 0.1403 -0.1932 'International Tables Vol C 4.2.6.8 and 6.1.1.4'
F 0.0171 0.0103 3.5392 10.2825 2.6412 4.2944 1.5170 0.2615 1.0243 26.1476 0.2776 'International Tables Vol C 4.2.6.8 and 6.1.1.4'

loop_
_geom_angle_atom_site_label_1
_geom_angle_site_symmetry_1
_geom_angle_atom_site_label_2
_geom_angle_atom_site_label_3
_geom_angle_site_symmetry_3
_geom_angle
_geom_angle_publ_flag
N28 2_555 Fe1 N7 2_555 81.1(3) yes
N28 2_555 Fe1 O2 2_555 85.7(3) yes
N7 2_555 Fe1 O2 2_555 86.5(3) yes
N28 2_555 Fe1 O2 . 94.3(3) yes
N7 2_555 Fe1 O2 . 93.5(3) yes
O2 2_555 Fe1 O2 . 179.994 yes
N28 2_555 Fe1 N7 . 98.9(3) yes
N7 2_555 Fe1 N7 . 179.995 yes
O2 2_555 Fe1 N7 . 93.5(3) yes
O2 . Fe1 N7 . 86.5(3) yes
N28 2_555 Fe1 N28 . 179.995 yes
N7 2_555 Fe1 N28 . 98.9(3) yes
O2 2_555 Fe1 N28 . 94.3(3) yes
O2 . Fe1 N28 . 85.7(3) yes
N7 . Fe1 N28 . 81.1(3) yes
Fe1 . O2 C3 . 122.4(7) yes
O2 . C3 O4 . 125.8(10) yes
O2 . C3 C5 . 116.8(10) yes
O4 . C3 C5 . 117.1(9) yes
C3 . C5 N6 . 112.4(9) yes
C3 . C5 N27 . 112.0(9) yes
N6 . C5 N27 . 109.8(8) yes
C3 . C5 H51 . 107.3 no
N6 . C5 H51 . 108.3 no
N27 . C5 H51 . 106.8 no
C5 . N6 N7 . 119.1(8) yes
C5 . N6 C18 . 129.7(9) yes
N7 . N6 C18 . 110.7(8) yes
Fe1 . N7 N6 . 111.1(6) yes
Fe1 . N7 C8 . 141.6(7) yes
N6 . N7 C8 . 105.2(8) yes
N7 . C8 C9 . 122.9(10) yes
N7 . C8 C17 . 110.4(9) yes
C9 . C8 C17 . 126.3(10) yes
C8 . C9 C10 . 122.1(11) yes
C8 . C9 C16 . 120.5(11) yes
C10 . C9 C16 . 116.7(10) yes
C9 . C10 O11 . 114.1(10) yes
C9 . C10 C13 . 120.6(11) yes
O11 . C10 C13 . 125.2(10) yes
C10 . O11 C12 . 115.9(9) yes
O11 . C12 H121 . 107.5 no
O11 . C12 H123 . 110.7 no
H121 . C12 H123 . 109.1 no
O11 . C12 H122 . 110.8 no
H121 . C12 H122 . 109.3 no
H123 . C12 H122 . 109.3 no
C10 . C13 C14 . 120.1(12) yes
C10 . C13 H131 . 119.1 no
C14 . C13 H131 . 120.9 no
C13 . C14 C15 . 121.5(12) yes
C13 . C14 H141 . 119.0 no
C15 . C14 H141 . 119.6 no
C14 . C15 C16 . 119.4(12) yes
C14 . C15 H151 . 121.5 no
C16 . C15 H151 . 119.2 no
C9 . C16 C15 . 121.7(11) yes
C9 . C16 H161 . 119.0 no
C15 . C16 H161 . 119.3 no
C8 . C17 C18 . 105.7(10) yes
C8 . C17 H171 . 126.3 no
C18 . C17 H171 . 127.9 no
N6 . C18 C17 . 108.0(9) yes
N6 . C18 C19 . 121.3(9) yes
C17 . C18 C19 . 130.8(10) yes
C18 . C19 C20 . 120.5(10) yes
C18 . C19 C24 . 121.5(10) yes
C20 . C19 C24 . 118.0(10) yes
C19 . C20 C21 . 119.9(11) yes
C19 . C20 H201 . 119.8 no
C21 . C20 H201 . 120.3 no
C20 . C21 C22 . 118.2(12) yes
C20 . C21 H211 . 120.3 no
C22 . C21 H211 . 121.5 no
C21 . C22 C23 . 123.7(12) yes
C21 . C22 H221 . 117.9 no
C23 . C22 H221 . 118.4 no
C22 . C23 C24 . 118.2(12) yes
C22 . C23 H231 . 121.6 no
C24 . C23 H231 . 120.2 no
C19 . C24 C23 . 121.9(11) yes
C19 . C24 O25 . 115.1(9) yes
C23 . C24 O25 . 123.0(10) yes
C24 . O25 C26 . 118.0(9) yes
O25 . C26 H261 . 109.5 no
O25 . C26 H262 . 110.0 no
H261 . C26 H262 . 109.8 no
O25 . C26 H263 . 109.4 no
H261 . C26 H263 . 109.0 no
H262 . C26 H263 . 109.2 no
C5 . N27 N28 . 118.5(8) yes
C5 . N27 C31 . 125.2(9) yes
N28 . N27 C31 . 112.6(9) yes
Fe1 . N28 N27 . 114.6(7) yes
Fe1 . N28 C29 . 126.9(7) yes
N27 . N28 C29 . 107.1(9) yes
N28 . C29 C30 . 108.1(10) yes
N28 . C29 C40 . 121.7(10) yes
C30 . C29 C40 . 130.2(11) yes
C29 . C30 C31 . 107.8(10) yes
C29 . C30 H301 . 125.4 no
C31 . C30 H301 . 126.7 no
C30 . C31 N27 . 104.3(9) yes
C30 . C31 C32 . 129.0(10) yes
N27 . C31 C32 . 126.7(11) yes
C31 . C32 C33 . 126.1(10) yes
C31 . C32 C39 . 116.3(11) yes
C33 . C32 C39 . 117.6(10) yes
C32 . C33 O34 . 116.2(9) yes
C32 . C33 C36 . 121.1(10) yes
O34 . C33 C36 . 122.8(11) yes
C33 . O34 C35 . 118.7(9) yes
O34 . C35 H352 . 109.2 no
O34 . C35 H351 . 110.5 no
H352 . C35 H351 . 109.7 no
O34 . C35 H353 . 108.4 no
H352 . C35 H353 . 109.3 no
H351 . C35 H353 . 109.7 no
C33 . C36 C37 . 120.7(12) yes
C33 . C36 H361 . 119.5 no
C37 . C36 H361 . 119.8 no
C36 . C37 C38 . 119.7(11) yes
C36 . C37 H371 . 120.4 no
C38 . C37 H371 . 119.8 no
C37 . C38 C39 . 122.4(11) yes
C37 . C38 H381 . 119.7 no
C39 . C38 H381 . 117.9 no
C32 . C39 C38 . 118.3(12) yes
C32 . C39 H391 . 120.4 no
C38 . C39 H391 . 121.2 no
C29 . C40 C41 . 119.9(11) yes
C29 . C40 C45 . 122.0(11) yes
C41 . C40 C45 . 117.8(11) yes
C40 . C41 C42 . 120.6(12) yes
C40 . C41 H411 . 119.0 no
C42 . C41 H411 . 120.4 no
C41 . C42 C43 . 119.4(12) yes
C41 . C42 H421 . 119.8 no
C43 . C42 H421 . 120.8 no
C42 . C43 C44 . 120.5(13) yes
C42 . C43 H431 . 120.5 no
C44 . C43 H431 . 119.0 no
C43 . C44 C45 . 120.0(13) yes
C43 . C44 H441 . 120.2 no
C45 . C44 H441 . 119.7 no
C40 . C45 C44 . 121.4(12) yes
C40 . C45 O46 . 114.4(11) yes
C44 . C45 O46 . 124.2(12) yes
C45 . O46 C47 . 115.3(10) yes
O46 . C47 H471 . 107.7 no
O46 . C47 H472 . 108.8 no
H471 . C47 H472 . 110.6 no
O46 . C47 H473 . 109.8 no
H471 . C47 H473 . 110.0 no
H472 . C47 H473 . 109.9 no

loop_
_geom_bond_atom_site_label_1
_geom_bond_atom_site_label_2
_geom_bond_site_symmetry_2
_geom_bond_distance
_geom_bond_publ_flag
Fe1 N28 2_555 2.206(9) yes
Fe1 N7 2_555 2.286(8) yes
Fe1 O2 2_555 2.003(8) yes
Fe1 O2 . 2.003(8) yes
Fe1 N7 . 2.286(8) yes
Fe1 N28 . 2.206(9) yes
O2 C3 . 1.275(12) yes
C3 O4 . 1.243(13) yes
C3 C5 . 1.529(15) yes
C5 N6 . 1.428(14) yes
C5 N27 . 1.465(14) yes
C5 H51 . 0.984 no
N6 N7 . 1.384(12) yes
N6 C18 . 1.384(13) yes
N7 C8 . 1.337(13) yes
C8 C9 . 1.458(15) yes
C8 C17 . 1.447(15) yes
C9 C10 . 1.423(15) yes
C9 C16 . 1.402(16) yes
C10 O11 . 1.378(13) yes
C10 C13 . 1.344(15) yes
O11 C12 . 1.430(13) yes
C12 H121 . 0.960 no
C12 H123 . 0.963 no
C12 H122 . 0.958 no
C13 C14 . 1.395(17) yes
C13 H131 . 0.933 no
C14 C15 . 1.338(16) yes
C14 H141 . 0.935 no
C15 C16 . 1.375(16) yes
C15 H151 . 0.933 no
C16 H161 . 0.929 no
C17 C18 . 1.340(15) yes
C17 H171 . 0.938 no
C18 C19 . 1.461(14) yes
C19 C20 . 1.408(15) yes
C19 C24 . 1.403(14) yes
C20 C21 . 1.440(16) yes
C20 H201 . 0.939 no
C21 C22 . 1.361(18) yes
C21 H211 . 0.930 no
C22 C23 . 1.366(18) yes
C22 H221 . 0.936 no
C23 C24 . 1.399(16) yes
C23 H231 . 0.942 no
C24 O25 . 1.397(13) yes
O25 C26 . 1.414(14) yes
C26 H261 . 0.957 no
C26 H262 . 0.963 no
C26 H263 . 0.960 no
N27 N28 . 1.352(12) yes
N27 C31 . 1.372(13) yes
N28 C29 . 1.355(14) yes
C29 C30 . 1.414(16) yes
C29 C40 . 1.453(16) yes
C30 C31 . 1.406(16) yes
C30 H301 . 0.940 no
C31 C32 . 1.440(15) yes
C32 C33 . 1.378(16) yes
C32 C39 . 1.429(16) yes
C33 O34 . 1.376(12) yes
C33 C36 . 1.390(15) yes
O34 C35 . 1.436(13) yes
C35 H352 . 0.963 no
C35 H351 . 0.965 no
C35 H353 . 0.966 no
C36 C37 . 1.337(17) yes
C36 H361 . 0.934 no
C37 C38 . 1.356(18) yes
C37 H371 . 0.932 no
C38 C39 . 1.376(17) yes
C38 H381 . 0.935 no
C39 H391 . 0.937 no
C40 C41 . 1.402(16) yes
C40 C45 . 1.400(17) yes
C41 C42 . 1.404(16) yes
C41 H411 . 0.936 no
C42 C43 . 1.380(18) yes
C42 H421 . 0.934 no
C43 C44 . 1.388(17) yes
C43 H431 . 0.933 no
C44 C45 . 1.372(17) yes
C44 H441 . 0.931 no
C45 O46 . 1.366(14) yes
O46 C47 . 1.424(14) yes
C47 H471 . 0.963 no
C47 H472 . 0.969 no
C47 H473 . 0.965 no

loop_
_geom_hbond_atom_site_label_D
_geom_hbond_atom_site_label_H
_geom_hbond_atom_site_label_A
_geom_hbond_site_symmetry_A
_geom_hbond_angle_DHA
_geom_hbond_distance_DH
_geom_hbond_distance_HA
_geom_hbond_distance_DA
_geom_hbond_publ_flag
C5 H51 C20 . 123 0.98 2.46 3.099(19) yes
C5 H51 O34 . 132 0.98 2.34 3.088(19) yes
C12 H123 O34 1_455 134 0.96 2.51 3.258(19) yes
C21 H211 O4 2_554 134 0.93 2.42 3.137(19) yes
C41 H411 O11 2_555 139 0.94 2.59 3.355(19) yes
